data_2108496
loop_
_publ_author_name
'Shishkina, Svitlana V.'
'Konovalova, Irina S.'
'Kovalenko, Sergiy M.'
'Trostianko, Pavlo V.'
'Geleverya, Anna O.'
'Nikolayeva, Lyudmila L.'
'Bunyatyan, Natalya D.'

_publ_section_title
;
 Influence of <i>ortho</i>-substituent on the molecular and crystal
 structures of 2-(<i>N</i>-arylimino)coumarin-3-carboxamide: isotypic and
 polymorphic structures
;
_journal_issue 5
_journal_name_full 'Acta Crystallographica Section B'
_journal_page_first
;
;
_journal_paper_doi 10.1107/S2052520619010485
_journal_volume 75
_journal_year 2019
_chemical_formula_sum 'C16 H11 Br N2 O2'
_chemical_formula_weight 343.18
_space_group_crystal_system monoclinic
_space_group_IT_number 14
_space_group_name_Hall '-P 2ybc'
_space_group_name_H-M_alt 'P 1 21/c 1'
_symmetry_space_group_name_Hall '-P 2ybc'
_symmetry_space_group_name_H-M 'P 1 21/c 1'
_atom_sites_solution_hydrogens geom
_audit_creation_method SHELXL-2016/6
_cell_angle_alpha 90
_cell_angle_beta 96.919(7)
_cell_angle_gamma 90
_cell_formula_units_Z 4
_cell_length_a 6.9397(5)
_cell_length_b 10.2611(8)
_cell_length_c 20.7644(12)
_cell_measurement_reflns_used 1060
_cell_measurement_temperature 293(2)
_cell_measurement_theta_max 18.111
_cell_measurement_theta_min 3.348
_cell_volume 1467.84(18)
_computing_structure_refinement 'SHELXL-2016/6 (Sheldrick, 2016)'
_diffrn_ambient_temperature 293(2)
_diffrn_detector_area_resol_mean 16.1827
_diffrn_measured_fraction_theta_full 0.999
_diffrn_measured_fraction_theta_max 0.999
_diffrn_measurement_device_type 'Xcalibur, Sapphire3'
_diffrn_measurement_method '\w scans'
_diffrn_radiation_type MoK\a
_diffrn_radiation_wavelength 0.71073
_diffrn_reflns_av_R_equivalents 0.0911
_diffrn_reflns_av_unetI/netI 0.0752
_diffrn_reflns_Laue_measured_fraction_full 0.999
_diffrn_reflns_Laue_measured_fraction_max 0.999
_diffrn_reflns_limit_h_max 8
_diffrn_reflns_limit_h_min -8
_diffrn_reflns_limit_k_max 12
_diffrn_reflns_limit_k_min -11
_diffrn_reflns_limit_l_max 24
_diffrn_reflns_limit_l_min -24
_diffrn_reflns_number 10135
_diffrn_reflns_point_group_measured_fraction_full 0.999
_diffrn_reflns_point_group_measured_fraction_max 0.999
_diffrn_reflns_theta_full 24.999
_diffrn_reflns_theta_max 24.999
_diffrn_reflns_theta_min 2.801
_diffrn_source 'Enhance (Mo) X-ray Source'
_exptl_absorpt_coefficient_mu 2.805
_exptl_absorpt_correction_T_max 1.00000
_exptl_absorpt_correction_T_min 0.21684
_exptl_absorpt_correction_type multi-scan
_exptl_absorpt_process_details
;
CrysAlisPro 1.171.39.46 (Rigaku Oxford Diffraction, 2018)
Empirical absorption correction using spherical harmonics,
 implemented in SCALE3 ABSPACK scaling algorithm.
;
_exptl_crystal_colour yellow
_exptl_crystal_density_diffrn 1.553
_exptl_crystal_description block
_exptl_crystal_F_000 688
_exptl_crystal_size_max 0.200
_exptl_crystal_size_mid 0.100
_exptl_crystal_size_min 0.100
_refine_diff_density_max 1.848
_refine_diff_density_min -0.674
_refine_diff_density_rms 0.180
_refine_ls_extinction_coef 0.003(3)
_refine_ls_extinction_expression Fc^*^=kFc[1+0.001xFc^2^\l^3^/sin(2\q)]^-1/4^
_refine_ls_extinction_method 'SHELXL-2016/6 (Sheldrick 2016)'
_refine_ls_goodness_of_fit_ref 1.057
_refine_ls_hydrogen_treatment constr
_refine_ls_matrix_type full
_refine_ls_number_parameters 191
_refine_ls_number_reflns 2581
_refine_ls_number_restraints 0
_refine_ls_restrained_S_all 1.057
_refine_ls_R_factor_all 0.1517
_refine_ls_R_factor_gt 0.0998
_refine_ls_shift/su_max 0.000
_refine_ls_shift/su_mean 0.000
_refine_ls_structure_factor_coef Fsqd
_refine_ls_weighting_details 'w=1/[\s^2^(Fo^2^)+(0.1875P)^2^] where P=(Fo^2^+2Fc^2^)/3'
_refine_ls_weighting_scheme calc
_refine_ls_wR_factor_gt 0.2770
_refine_ls_wR_factor_ref 0.3255
_reflns_Friedel_coverage 0.000
_reflns_number_gt 1405
_reflns_number_total 2581
_reflns_threshold_expression 'I > 2\s(I)'
_cod_data_source_file xk5058sup1.cif
_cod_data_source_block 1br_2
_cod_database_code 2108496
_shelx_shelxl_version_number 2016/6
_shelx_space_group_comment
;
The symmetry employed for this shelxl refinement is uniquely defined
by the following loop, which should always be used as a source of
symmetry information in preference to the above space-group names.
They are only intended as comments.
;
_shelx_estimated_absorpt_t_min 0.604
_shelx_estimated_absorpt_t_max 0.767

loop_
_space_group_symop_operation_xyz
'x, y, z'
'-x, y+1/2, -z+1/2'
'-x, -y, -z'
'x, -y-1/2, z-1/2'

loop_
_atom_site_label
_atom_site_type_symbol
_atom_site_fract_x
_atom_site_fract_y
_atom_site_fract_z
_atom_site_U_iso_or_equiv
_atom_site_adp_type
_atom_site_occupancy
_atom_site_site_symmetry_order
_atom_site_calc_flag
_atom_site_refinement_flags_posn
_atom_site_refinement_flags_adp
Br1 Br 0.53320(18) 0.19475(12) 0.24992(4) 0.0946(7) Uani 1 1 d . .
O1 O 0.2288(10) 0.4993(8) 0.3982(3) 0.0862(19) Uani 1 1 d . .
O2 O 0.3654(14) 0.1212(9) 0.5310(4) 0.113(3) Uani 1 1 d . .
N1 N 0.2514(12) 0.3024(8) 0.3469(3) 0.078(2) Uani 1 1 d . .
N2 N 0.3780(14) 0.0953(9) 0.4242(4) 0.093(3) Uani 1 1 d . .
H2NA H 0.409846 0.014670 0.429603 0.112 Uiso 1 1 calc R U
H2NB H 0.365605 0.128808 0.385996 0.112 Uiso 1 1 calc R U
C1 C 0.2212(15) 0.5720(10) 0.4535(5) 0.080(3) Uani 1 1 d . .
C2 C 0.1824(17) 0.7056(11) 0.4411(7) 0.098(4) Uani 1 1 d . .
H2 H 0.161561 0.740247 0.399412 0.118 Uiso 1 1 calc R U
C3 C 0.178(2) 0.7810(14) 0.4970(7) 0.107(4) Uani 1 1 d . .
H3 H 0.155375 0.870045 0.492405 0.128 Uiso 1 1 calc R U
C4 C 0.208(2) 0.7263(14) 0.5623(8) 0.111(4) Uani 1 1 d . .
H4 H 0.199617 0.778252 0.598547 0.133 Uiso 1 1 calc R U
C5 C 0.2482(18) 0.5947(14) 0.5685(6) 0.103(3) Uani 1 1 d . .
H5 H 0.273816 0.558102 0.609567 0.123 Uiso 1 1 calc R U
C6 C 0.2511(14) 0.5162(11) 0.5137(4) 0.075(3) Uani 1 1 d . .
C7 C 0.2882(14) 0.3794(10) 0.5169(4) 0.073(2) Uani 1 1 d . .
H7 H 0.309343 0.339582 0.557382 0.088 Uiso 1 1 calc R U
C8 C 0.2936(15) 0.3075(9) 0.4647(4) 0.071(3) Uani 1 1 d . .
C9 C 0.2611(14) 0.3657(10) 0.4009(4) 0.074(2) Uani 1 1 d . .
C10 C 0.3487(17) 0.1665(11) 0.4739(5) 0.082(3) Uani 1 1 d . .
C11 C 0.1979(15) 0.3616(10) 0.2868(4) 0.075(2) Uani 1 1 d . .
C12 C 0.0443(19) 0.4429(12) 0.2725(6) 0.101(4) Uani 1 1 d . .
H12 H -0.028533 0.465431 0.305597 0.121 Uiso 1 1 calc R U
C13 C -0.008(2) 0.4924(15) 0.2133(6) 0.116(4) Uani 1 1 d . .
H13 H -0.111669 0.550204 0.207362 0.140 Uiso 1 1 calc R U
C14 C 0.087(2) 0.4606(13) 0.1611(6) 0.118(4) Uani 1 1 d . .
H14 H 0.047755 0.494036 0.120016 0.141 Uiso 1 1 calc R U
C15 C 0.247(2) 0.3754(13) 0.1724(5) 0.115(5) Uani 1 1 d . .
H15 H 0.317271 0.352276 0.138761 0.138 Uiso 1 1 calc R U
C16 C 0.298(2) 0.3257(10) 0.2354(5) 0.091(3) Uani 1 1 d . .

loop_
_atom_site_aniso_label
_atom_site_aniso_U_11
_atom_site_aniso_U_22
_atom_site_aniso_U_33
_atom_site_aniso_U_23
_atom_site_aniso_U_13
_atom_site_aniso_U_12
Br1 0.1046(10) 0.1085(11) 0.0746(9) -0.0021(5) 0.0266(6) 0.0390(6)
O1 0.102(5) 0.081(5) 0.074(4) 0.000(4) 0.007(4) -0.004(4)
O2 0.143(8) 0.115(7) 0.082(5) 0.026(5) 0.020(5) 0.012(6)
N1 0.078(5) 0.096(6) 0.063(4) 0.000(4) 0.016(4) 0.003(4)
N2 0.114(7) 0.094(6) 0.071(5) -0.002(5) 0.008(5) -0.002(6)
C1 0.079(6) 0.075(7) 0.088(7) -0.008(5) 0.015(5) 0.002(5)
C2 0.077(7) 0.093(8) 0.128(10) 0.005(7) 0.030(7) -0.006(6)
C3 0.098(9) 0.100(9) 0.125(11) -0.020(8) 0.024(8) 0.001(7)
C4 0.101(9) 0.102(10) 0.132(11) -0.009(8) 0.019(8) -0.008(8)
C5 0.093(8) 0.112(10) 0.102(8) -0.019(7) 0.008(6) -0.007(7)
C6 0.071(6) 0.099(7) 0.056(5) -0.008(5) 0.006(4) -0.005(5)
C7 0.073(6) 0.080(7) 0.066(5) 0.004(5) 0.002(4) 0.000(5)
C8 0.068(6) 0.084(7) 0.057(5) 0.006(5) -0.005(4) -0.004(5)
C9 0.078(6) 0.074(6) 0.072(6) 0.000(5) 0.012(5) 0.000(5)
C10 0.088(7) 0.097(8) 0.062(5) 0.014(5) 0.016(5) -0.003(6)
C11 0.076(6) 0.079(6) 0.068(5) 0.002(5) 0.002(5) -0.008(5)
C12 0.106(9) 0.124(11) 0.072(6) 0.021(6) 0.005(6) 0.008(8)
C13 0.136(11) 0.135(11) 0.073(7) -0.009(8) -0.006(7) 0.019(10)
C14 0.159(13) 0.092(9) 0.095(9) 0.001(7) -0.013(8) 0.006(8)
C15 0.198(16) 0.087(9) 0.063(6) 0.002(6) 0.026(8) -0.030(10)
C16 0.122(9) 0.084(7) 0.067(5) 0.013(5) 0.007(6) 0.001(6)

loop_
_atom_type_symbol
_atom_type_description
_atom_type_scat_dispersion_real
_atom_type_scat_dispersion_imag
_atom_type_scat_source
C C 0.0033 0.0016 'International Tables Vol C Tables 4.2.6.8 and 6.1.1.4'
H H 0.0000 0.0000 'International Tables Vol C Tables 4.2.6.8 and 6.1.1.4'
N N 0.0061 0.0033 'International Tables Vol C Tables 4.2.6.8 and 6.1.1.4'
O O 0.0106 0.0060 'International Tables Vol C Tables 4.2.6.8 and 6.1.1.4'
Br Br -0.2901 2.4595 'International Tables Vol C Tables 4.2.6.8 and 6.1.1.4'

loop_
_geom_angle_atom_site_label_1
_geom_angle_atom_site_label_2
_geom_angle_atom_site_label_3
_geom_angle
C1 O1 C9 121.6(7)
C9 N1 C11 122.5(9)
C10 N2 H2NA 120.0
C10 N2 H2NB 120.0
H2NA N2 H2NB 120.0
C6 C1 O1 121.2(9)
C6 C1 C2 125.2(11)
O1 C1 C2 113.5(10)
C3 C2 C1 114.0(12)
C3 C2 H2 123.0
C1 C2 H2 123.0
C2 C3 C4 123.0(13)
C2 C3 H3 118.5
C4 C3 H3 118.5
C5 C4 C3 117.8(13)
C5 C4 H4 121.1
C3 C4 H4 121.1
C4 C5 C6 120.7(13)
C4 C5 H5 119.6
C6 C5 H5 119.6
C1 C6 C5 119.2(11)
C1 C6 C7 117.4(9)
C5 C6 C7 123.4(10)
C8 C7 C6 122.4(9)
C8 C7 H7 118.8
C6 C7 H7 118.8
C7 C8 C9 120.5(9)
C7 C8 C10 117.9(8)
C9 C8 C10 121.5(8)
N1 C9 O1 118.1(8)
N1 C9 C8 125.1(10)
O1 C9 C8 116.8(8)
O2 C10 N2 122.1(11)
O2 C10 C8 117.7(10)
N2 C10 C8 120.1(9)
C12 C11 C16 116.4(10)
C12 C11 N1 125.5(10)
C16 C11 N1 117.8(10)
C13 C12 C11 123.5(14)
C13 C12 H12 118.2
C11 C12 H12 118.2
C12 C13 C14 122.1(15)
C12 C13 H13 118.9
C14 C13 H13 118.9
C13 C14 C15 117.3(12)
C13 C14 H14 121.3
C15 C14 H14 121.3
C16 C15 C14 118.9(13)
C16 C15 H15 120.6
C14 C15 H15 120.6
C11 C16 C15 121.6(12)
C11 C16 Br1 120.6(7)
C15 C16 Br1 117.8(10)

loop_
_geom_bond_atom_site_label_1
_geom_bond_atom_site_label_2
_geom_bond_distance
Br1 C16 2.109(13)
O1 C1 1.377(11)
O1 C9 1.389(13)
O2 C10 1.265(11)
N1 C9 1.290(11)
N1 C11 1.396(11)
N2 C10 1.299(13)
N2 H2NA 0.8600
N2 H2NB 0.8600
C1 C6 1.368(13)
C1 C2 1.415(15)
C2 C3 1.399(16)
C2 H2 0.9300
C3 C4 1.458(17)
C3 H3 0.9300
C4 C5 1.382(18)
C4 H4 0.9300
C5 C6 1.395(15)
C5 H5 0.9300
C6 C7 1.428(15)
C7 C8 1.315(12)
C7 H7 0.9300
C8 C9 1.447(12)
C8 C10 1.503(14)
C11 C12 1.358(15)
C11 C16 1.390(14)
C12 C13 1.338(18)
C12 H12 0.9300
C13 C14 1.375(19)
C13 H13 0.9300
C14 C15 1.41(2)
C14 H14 0.9300
C15 C16 1.410(13)
C15 H15 0.9300

loop_
_geom_hbond_atom_site_label_D
_geom_hbond_atom_site_label_H
_geom_hbond_atom_site_label_A
_geom_hbond_distance_DH
_geom_hbond_distance_HA
_geom_hbond_distance_DA
_geom_hbond_angle_DHA
_geom_hbond_site_symmetry_A
N2 H2NB N1 0.86 2.08 2.744(12) 134.1 .
N2 H2NA O2 0.86 2.18 2.928(13) 145.7 3_656

loop_
_geom_torsion_atom_site_label_1
_geom_torsion_atom_site_label_2
_geom_torsion_atom_site_label_3
_geom_torsion_atom_site_label_4
_geom_torsion
C9 O1 C1 C6 2.0(15)
C9 O1 C1 C2 -178.5(9)
C6 C1 C2 C3 0.6(18)
O1 C1 C2 C3 -178.8(10)
C1 C2 C3 C4 -1(2)
C2 C3 C4 C5 2(2)
C3 C4 C5 C6 -3.0(19)
O1 C1 C6 C5 177.9(10)
C2 C1 C6 C5 -1.4(17)
O1 C1 C6 C7 -0.7(15)
C2 C1 C6 C7 179.9(10)
C4 C5 C6 C1 2.7(17)
C4 C5 C6 C7 -178.7(11)
C1 C6 C7 C8 -0.2(15)
C5 C6 C7 C8 -178.8(10)
C6 C7 C8 C9 -0.1(15)
C6 C7 C8 C10 175.5(9)
C11 N1 C9 O1 -4.3(14)
C11 N1 C9 C8 172.5(9)
C1 O1 C9 N1 174.7(9)
C1 O1 C9 C8 -2.3(13)
C7 C8 C9 N1 -175.5(10)
C10 C8 C9 N1 9.1(15)
C7 C8 C9 O1 1.3(14)
C10 C8 C9 O1 -174.1(9)
C7 C8 C10 O2 7.8(15)
C9 C8 C10 O2 -176.6(10)
C7 C8 C10 N2 -172.0(10)
C9 C8 C10 N2 3.5(16)
C9 N1 C11 C12 -46.4(15)
C9 N1 C11 C16 139.9(11)
C16 C11 C12 C13 -2.7(18)
N1 C11 C12 C13 -176.5(12)
C11 C12 C13 C14 2(2)
C12 C13 C14 C15 -2(2)
C13 C14 C15 C16 1(2)
C12 C11 C16 C15 2.4(17)
N1 C11 C16 C15 176.7(10)
C12 C11 C16 Br1 -177.9(8)
N1 C11 C16 Br1 -3.6(13)
C14 C15 C16 C11 -1.7(19)
C14 C15 C16 Br1 178.5(10)

_cod_database_fobs_code 2108496
